data_4024519
loop_
_publ_author_name
'Jes\'us M. de los Santos'
'Roberto Ignacio'
'Domitila Aparicio'
'Francisco Palacios'
'Jos\'e M. Ezpeleta'

_publ_contact_author_address
;
Departamento de Qu\'imica Org\'anica
Facultad de Farmacia 
Universidad del Pa\'is Vasco
Apdo. 450
01080 Vitoria
Spain
;
_publ_contact_author_email jesus.delossantos@ehu.es
_publ_contact_author_name 'de los Santos, Jesus M.'
_publ_section_title
;
Reactions of Conjugate Phosphinyl- and Phosphonyl-Nitroso Alkenes with
Enamines. Preparation ofN-Hydroxypyrrole Derivatives
;
_journal_name_full 'Journal of Organic Chemistry'
_journal_page_first 3444
_journal_page_last 3448
_journal_paper_doi 10.1021/jo900489j
_journal_volume 74
_journal_year 2009
_chemical_formula_moiety 'C20 H22 N O2 P'
_chemical_formula_sum 'C20 H22 N O2 P'
_chemical_formula_weight 339.36
_chemical_name_systematic
; 
 3-(Diphenylphosphoryl)-4-isopropyl-2-methyl-1H-pyrrol-1-ol
;
_space_group_IT_number 14
_symmetry_cell_setting monoclinic
_symmetry_space_group_name_Hall '-P 2yn'
_symmetry_space_group_name_H-M 'P 1 21/n 1'
_atom_sites_solution_hydrogens geom
_atom_sites_solution_primary direct
_atom_sites_solution_secondary difmap
_audit_creation_method SHELXL-97
_cell_angle_alpha 90.00
_cell_angle_beta 103.872(6)
_cell_angle_gamma 90.00
_cell_formula_units_Z 4
_cell_length_a 9.8044(8)
_cell_length_b 9.0310(5)
_cell_length_c 20.3865(18)
_cell_measurement_reflns_used 4411
_cell_measurement_temperature 293(2)
_cell_measurement_theta_max 27.83
_cell_measurement_theta_min 2.06
_cell_volume 1752.45(22)
_computing_cell_refinement 'STOE X-AREA (Stoe & Cie, 2002)'
_computing_data_collection 'STOE X-AREA (Stoe & Cie, 2002)'
_computing_data_reduction 'STOE X-RED (Stoe & Cie, 2002)'
_computing_molecular_graphics 'ORTEP-3 for Windows (Farrugia, 1997)'
_computing_structure_refinement 'SHELXL-97 (Sheldrick, 1997)'
_computing_structure_solution
;
SIR97 (Altomare, Cascaramo, Giacovazzo, Guagliardi, Molitemi, Burla,
Polidori, Camalli & Spagna, 1997)
;
_diffrn_ambient_temperature 293(2)
_diffrn_detector 'image plate (34 cm diameter)'
_diffrn_detector_area_resol_mean 6.67
_diffrn_detector_type STOE
_diffrn_measured_fraction_theta_full 1.000
_diffrn_measured_fraction_theta_max 1.000
_diffrn_measurement_details
; 174 frames, detector distance = 80 mm
    Reference Run
      Phi                  : 54.0
      Omega range          : 6.0 - 16.0
      Omega increment      : 10.0
      Exposure time [min]  : 2.0
      Frames               : 1
      Interval [h]         : 1.00

    Run #1
      Phi                  : 54.0
      Omega range          : 6.0 - 180.0
      Omega increment      : 1.0
      Exposure time [min]  : 3.0
      Frames               : 174

    Measured runs                        : 1 (out of 1)
    Measured frames                      : 174 (out of 174)
    Remeasured frames with filter        : 0
    Measured reference runs              : 14
    Statistics over all measured frames
      Mean minimum pixel intensity       : 1.0
      Mean average pixel intensity       : 11.2
      Mean maximum pixel intensity       : 4993.9
      Total number of overflow pixels    : 0


;
_diffrn_measurement_device '2-circle goniometer'
_diffrn_measurement_device_type 'STOE IPDS 2T'
_diffrn_measurement_method 'rotation method'
_diffrn_radiation_collimation '0.8 mm diameter, monocapillary'
_diffrn_radiation_monochromator 'plane graphite'
_diffrn_radiation_polarisn_norm 0
_diffrn_radiation_type 'Mo K\a'
_diffrn_radiation_wavelength 0.71073
_diffrn_reflns_av_R_equivalents 0.0580
_diffrn_reflns_av_sigmaI/netI 0.0934
_diffrn_reflns_limit_h_max 11
_diffrn_reflns_limit_h_min -11
_diffrn_reflns_limit_k_max 10
_diffrn_reflns_limit_k_min -10
_diffrn_reflns_limit_l_max 24
_diffrn_reflns_limit_l_min -24
_diffrn_reflns_number 10494
_diffrn_reflns_theta_full 25.00
_diffrn_reflns_theta_max 25.00
_diffrn_reflns_theta_min 2.06
_diffrn_source 'sealed X-ray tube, 12 x 0.4 mm long-fine focus'
_diffrn_source_current 40
_diffrn_source_power 2.00
_diffrn_source_voltage 50
_exptl_absorpt_coefficient_mu 0.169
_exptl_absorpt_correction_T_max 0.9910
_exptl_absorpt_correction_T_min 0.9440
_exptl_absorpt_correction_type integration
_exptl_absorpt_process_details 'X-RED (Stoe & Cie, 2002)'
_exptl_crystal_colour colourless
_exptl_crystal_density_diffrn 1.286
_exptl_crystal_density_method 'not measured'
_exptl_crystal_description prism
_exptl_crystal_F_000 720
_exptl_crystal_size_max 0.42
_exptl_crystal_size_mid 0.13
_exptl_crystal_size_min 0.06
_refine_diff_density_max 0.351
_refine_diff_density_min -0.339
_refine_diff_density_rms 0.042
_refine_ls_extinction_method none
_refine_ls_goodness_of_fit_ref 0.612
_refine_ls_hydrogen_treatment constr
_refine_ls_matrix_type full
_refine_ls_number_parameters 220
_refine_ls_number_reflns 3091
_refine_ls_number_restraints 0
_refine_ls_restrained_S_all 0.612
_refine_ls_R_factor_all 0.0873
_refine_ls_R_factor_gt 0.0410
_refine_ls_shift/su_max 0.050
_refine_ls_shift/su_mean 0.023
_refine_ls_structure_factor_coef Fsqd
_refine_ls_weighting_details 'calc w=1/[\s^2^(Fo^2^)+(0.1000P)^2^+0.0000P] where P=(Fo^2^+2Fc^2^)/3'
_refine_ls_weighting_scheme calc
_refine_ls_wR_factor_gt 0.0974
_refine_ls_wR_factor_ref 0.1176
_reflns_number_gt 1809
_reflns_number_total 3091
_reflns_threshold_expression >2sigma(I)
_cod_data_source_file jo900489j_si_004.cif
_cod_data_source_block ro2
_cod_original_sg_symbol_H-M P21/n
_cod_database_code 4024519

loop_
_symmetry_equiv_pos_as_xyz
'x, y, z'
'-x+1/2, y+1/2, -z+1/2'
'-x, -y, -z'
'x-1/2, -y-1/2, z-1/2'

loop_
_atom_site_label
_atom_site_type_symbol
_atom_site_fract_x
_atom_site_fract_y
_atom_site_fract_z
_atom_site_U_iso_or_equiv
_atom_site_adp_type
_atom_site_occupancy
_atom_site_symmetry_multiplicity
_atom_site_calc_flag
_atom_site_refinement_flags
_atom_site_disorder_assembly
_atom_site_disorder_group
P1 P 0.57335(7) 0.04011(8) 0.84553(3) 0.0299(2) Uani 1 1 d . . .
O1 O 0.5487(2) 0.1881(2) 0.87444(9) 0.0375(5) Uani 1 1 d . . .
O2 O 0.3688(2) -0.2906(2) 1.00338(10) 0.0475(6) Uani 1 1 d . . .
H2 H 0.3975 -0.3677 1.0232 0.071 Uiso 1 1 calc R . .
N1 N 0.4652(3) -0.2407(3) 0.96834(11) 0.0367(6) Uani 1 1 d . . .
C20 C 0.5630(3) -0.1089(3) 0.90125(13) 0.0318(6) Uani 1 1 d . . .
C1 C 0.4428(3) 0.0069(3) 0.76719(13) 0.0317(6) Uani 1 1 d . . .
C2 C 0.7395(3) 0.0438(3) 0.82166(12) 0.0323(6) Uani 1 1 d . . .
C3 C 0.7657(3) -0.0409(4) 0.76894(14) 0.0427(7) Uani 1 1 d . . .
H3 H 0.6981 -0.1066 0.7458 0.051 Uiso 1 1 calc R . .
C4 C 0.5838(3) -0.3150(3) 0.96451(14) 0.0401(7) Uani 1 1 d . . .
H4 H 0.6144 -0.4040 0.9860 0.048 Uiso 1 1 calc R . .
C5 C 0.3461(3) -0.1065(3) 0.75958(14) 0.0401(7) Uani 1 1 d . . .
H5 H 0.3513 -0.1743 0.7944 0.048 Uiso 1 1 calc R . .
C6 C 0.4473(3) -0.1161(3) 0.93045(13) 0.0334(6) Uani 1 1 d . . .
C7 C 0.8934(3) -0.0270(4) 0.75096(16) 0.0508(8) Uani 1 1 d . . .
H7 H 0.9109 -0.0837 0.7158 0.061 Uiso 1 1 calc R . .
C8 C 0.6504(3) -0.2374(3) 0.92385(13) 0.0342(6) Uani 1 1 d . . .
C9 C 0.4346(4) 0.1047(4) 0.71319(15) 0.0473(8) Uani 1 1 d . . .
H9 H 0.5001 0.1806 0.7167 0.057 Uiso 1 1 calc R . .
C10 C 0.7913(3) -0.2787(3) 0.91206(15) 0.0439(8) Uani 1 1 d . . .
H10 H 0.7904 -0.2550 0.8651 0.053 Uiso 1 1 calc R . .
C11 C 0.8419(3) 0.1416(4) 0.85538(15) 0.0438(8) Uani 1 1 d . . .
H11 H 0.8254 0.1988 0.8906 0.053 Uiso 1 1 calc R . .
C12 C 0.3205(3) -0.0211(4) 0.92448(14) 0.0430(7) Uani 1 1 d . . .
H12A H 0.2951 -0.0183 0.9671 0.065 Uiso 1 1 calc R . .
H12B H 0.2440 -0.0612 0.8906 0.065 Uiso 1 1 calc R . .
H12C H 0.3408 0.0774 0.9119 0.065 Uiso 1 1 calc R . .
C13 C 0.2409(3) -0.1210(4) 0.70053(16) 0.0506(8) Uani 1 1 d . . .
H13 H 0.1758 -0.1974 0.6962 0.061 Uiso 1 1 calc R . .
C14 C 0.9681(4) 0.1545(4) 0.83696(18) 0.0547(9) Uani 1 1 d . . .
H14 H 1.0360 0.2203 0.8598 0.066 Uiso 1 1 calc R . .
C15 C 0.9937(4) 0.0698(4) 0.78479(18) 0.0540(9) Uani 1 1 d . . .
H15 H 1.0789 0.0784 0.7726 0.065 Uiso 1 1 calc R . .
C16 C 0.2336(4) -0.0222(5) 0.64858(16) 0.0562(9) Uani 1 1 d . . .
H16 H 0.1630 -0.0313 0.6092 0.067 Uiso 1 1 calc R . .
C17 C 0.9097(4) -0.1898(5) 0.9578(2) 0.0706(11) Uani 1 1 d . . .
H17A H 0.9965 -0.2098 0.9455 0.106 Uiso 1 1 calc R . .
H17B H 0.9180 -0.2179 1.0040 0.106 Uiso 1 1 calc R . .
H17C H 0.8887 -0.0861 0.9525 0.106 Uiso 1 1 calc R . .
C18 C 0.3299(4) 0.0895(4) 0.65473(15) 0.0570(9) Uani 1 1 d . . .
H18 H 0.3249 0.1557 0.6193 0.068 Uiso 1 1 calc R . .
C19 C 0.8208(4) -0.4448(4) 0.92268(19) 0.0640(10) Uani 1 1 d . . .
H19A H 0.9042 -0.4698 0.9083 0.096 Uiso 1 1 calc R . .
H19B H 0.7427 -0.5001 0.8967 0.096 Uiso 1 1 calc R . .
H19C H 0.8340 -0.4683 0.9697 0.096 Uiso 1 1 calc R . .

loop_
_atom_site_aniso_label
_atom_site_aniso_U_11
_atom_site_aniso_U_22
_atom_site_aniso_U_33
_atom_site_aniso_U_23
_atom_site_aniso_U_13
_atom_site_aniso_U_12
P1 0.0297(4) 0.0338(4) 0.0257(3) 0.0001(3) 0.0059(3) 0.0001(3)
O1 0.0415(12) 0.0382(11) 0.0329(10) 0.0000(9) 0.0089(9) 0.0036(9)
O2 0.0549(14) 0.0527(14) 0.0388(11) 0.0045(10) 0.0192(10) -0.0140(11)
N1 0.0445(15) 0.0401(14) 0.0275(12) 0.0013(10) 0.0123(11) -0.0065(12)
C20 0.0328(15) 0.0379(16) 0.0239(13) 0.0010(12) 0.0051(12) 0.0003(13)
C1 0.0294(15) 0.0356(16) 0.0297(13) -0.0024(11) 0.0066(11) 0.0008(12)
C2 0.0319(15) 0.0350(15) 0.0295(13) 0.0033(13) 0.0065(11) -0.0010(13)
C3 0.0442(18) 0.0471(17) 0.0376(15) 0.0001(15) 0.0111(14) 0.0012(16)
C4 0.0496(19) 0.0375(16) 0.0310(14) 0.0043(12) 0.0054(14) 0.0028(15)
C5 0.0409(18) 0.0495(18) 0.0317(15) -0.0021(13) 0.0118(13) -0.0020(15)
C6 0.0339(16) 0.0399(16) 0.0246(13) -0.0034(12) 0.0033(12) -0.0037(13)
C7 0.052(2) 0.059(2) 0.0472(17) 0.0058(17) 0.0248(16) 0.0164(19)
C8 0.0388(16) 0.0354(16) 0.0263(13) 0.0005(12) 0.0035(12) 0.0014(13)
C9 0.054(2) 0.0483(18) 0.0357(16) 0.0069(14) 0.0038(15) -0.0052(16)
C10 0.0475(19) 0.0476(18) 0.0385(16) 0.0099(14) 0.0139(14) 0.0102(16)
C11 0.0401(18) 0.0488(19) 0.0430(17) -0.0051(15) 0.0111(14) -0.0029(15)
C12 0.0365(17) 0.0545(19) 0.0388(15) -0.0029(14) 0.0106(13) -0.0014(15)
C13 0.0379(18) 0.070(2) 0.0417(17) -0.0152(17) 0.0063(15) -0.0106(17)
C14 0.0384(19) 0.058(2) 0.066(2) -0.0019(18) 0.0105(17) -0.0118(16)
C15 0.0384(18) 0.063(2) 0.067(2) 0.0130(19) 0.0239(17) 0.0049(17)
C16 0.0434(19) 0.081(3) 0.0372(17) -0.0115(18) -0.0045(14) 0.007(2)
C17 0.044(2) 0.078(3) 0.085(3) 0.002(2) 0.006(2) 0.003(2)
C18 0.069(2) 0.066(2) 0.0312(16) 0.0072(15) 0.0022(16) 0.011(2)
C19 0.070(2) 0.053(2) 0.073(2) 0.0035(19) 0.024(2) 0.019(2)

loop_
_atom_type_symbol
_atom_type_description
_atom_type_scat_dispersion_real
_atom_type_scat_dispersion_imag
_atom_type_scat_source
C C 0.0033 0.0016 'International Tables Vol C Tables 4.2.6.8 and 6.1.1.4'
H H 0.0000 0.0000 'International Tables Vol C Tables 4.2.6.8 and 6.1.1.4'
N N 0.0061 0.0033 'International Tables Vol C Tables 4.2.6.8 and 6.1.1.4'
O O 0.0106 0.0060 'International Tables Vol C Tables 4.2.6.8 and 6.1.1.4'
P P 0.1023 0.0942 'International Tables Vol C Tables 4.2.6.8 and 6.1.1.4'

loop_
_geom_angle_atom_site_label_1
_geom_angle_atom_site_label_2
_geom_angle_atom_site_label_3
_geom_angle
_geom_angle_site_symmetry_1
_geom_angle_site_symmetry_3
_geom_angle_publ_flag
O1 P1 C20 112.51(12) . . ?
O1 P1 C2 109.20(13) . . ?
C20 P1 C2 112.25(13) . . ?
O1 P1 C1 110.23(12) . . ?
C20 P1 C1 107.48(13) . . ?
C2 P1 C1 104.87(12) . . ?
C6 N1 C4 111.9(2) . . ?
C6 N1 O2 123.6(2) . . ?
C4 N1 O2 124.4(2) . . ?
C6 C20 C8 107.7(2) . . ?
C6 C20 P1 118.8(2) . . ?
C8 C20 P1 133.5(2) . . ?
C5 C1 C9 118.2(3) . . ?
C5 C1 P1 122.8(2) . . ?
C9 C1 P1 118.9(2) . . ?
C11 C2 C3 119.1(3) . . ?
C11 C2 P1 118.0(2) . . ?
C3 C2 P1 122.8(2) . . ?
C7 C3 C2 119.8(3) . . ?
N1 C4 C8 108.7(3) . . ?
C1 C5 C13 121.0(3) . . ?
N1 C6 C20 105.9(2) . . ?
N1 C6 C12 121.1(2) . . ?
C20 C6 C12 133.0(3) . . ?
C15 C7 C3 120.4(3) . . ?
C4 C8 C20 105.7(3) . . ?
C4 C8 C10 124.1(3) . . ?
C20 C8 C10 130.0(3) . . ?
C1 C9 C18 120.5(3) . . ?
C8 C10 C17 111.4(3) . . ?
C8 C10 C19 111.7(3) . . ?
C17 C10 C19 109.7(3) . . ?
C2 C11 C14 120.5(3) . . ?
C16 C13 C5 119.8(3) . . ?
C15 C14 C11 120.2(3) . . ?
C7 C15 C14 120.0(3) . . ?
C18 C16 C13 120.1(3) . . ?
C16 C18 C9 120.4(3) . . ?

loop_
_geom_bond_atom_site_label_1
_geom_bond_atom_site_label_2
_geom_bond_distance
_geom_bond_site_symmetry_2
_geom_bond_publ_flag
P1 O1 1.503(2) . ?
P1 C20 1.780(3) . ?
P1 C2 1.809(3) . ?
P1 C1 1.816(3) . ?
O2 N1 1.390(3) . ?
N1 C6 1.352(4) . ?
N1 C4 1.361(4) . ?
C20 C6 1.403(4) . ?
C20 C8 1.451(4) . ?
C1 C5 1.379(4) . ?
C1 C9 1.399(4) . ?
C2 C11 1.388(4) . ?
C2 C3 1.392(4) . ?
C3 C7 1.392(4) . ?
C4 C8 1.365(4) . ?
C5 C13 1.391(4) . ?
C6 C12 1.491(4) . ?
C7 C15 1.371(5) . ?
C8 C10 1.504(4) . ?
C9 C18 1.380(4) . ?
C10 C17 1.530(5) . ?
C10 C19 1.533(5) . ?
C11 C14 1.381(4) . ?
C13 C16 1.374(5) . ?
C14 C15 1.381(5) . ?
C16 C18 1.367(5) . ?

loop_
_cod_related_entry_id
_cod_related_entry_database
_cod_related_entry_code
1 ChemSpider 30658937
